data_7212426
loop_
_publ_author_name
'Jeong, Sehyun'
'Choi, Jungwook'
'Park, Mira'
'Oh, Minhak'
'Moon, Dohyun'
'Lah, Myoung Soo'

_publ_section_title
;
 A microporous metal--organic framework constructed from a 1D column made
 of linear trinuclear manganese secondary building units
;
_journal_issue 7
_journal_name_full CrystEngComm
_journal_page_first 2179
_journal_paper_doi 10.1039/b927590h
_journal_volume 12
_journal_year 2010
_chemical_formula_moiety Mn3C42H32N2O14','C1.5H3.5N0.5O0.5
_chemical_formula_sum 'C43.5 H35.5 Mn3 N2.5 O14.5'
_chemical_formula_weight 990.06
_chemical_name_systematic
;
?
;
_space_group_IT_number 2
_symmetry_cell_setting triclinic
_symmetry_space_group_name_Hall '-P 1'
_symmetry_space_group_name_H-M 'P -1'
_atom_sites_solution_hydrogens geom
_atom_sites_solution_primary direct
_atom_sites_solution_secondary difmap
_audit_creation_method SHELXL-97
_cell_angle_alpha 102.14(3)
_cell_angle_beta 101.47(3)
_cell_angle_gamma 95.13(3)
_cell_formula_units_Z 2
_cell_length_a 12.283(3)
_cell_length_b 13.386(3)
_cell_length_c 13.931(3)
_cell_measurement_reflns_used 10116
_cell_measurement_temperature 99(2)
_cell_measurement_theta_max 31.76
_cell_measurement_theta_min 1.73
_cell_volume 2173.9(10)
_computing_cell_refinement HKL2000
_computing_data_collection 'PAL ADSC Quantum-210 ADX Program'
_computing_data_reduction HKL2000
_computing_molecular_graphics 'Diamond 3.1e,ORTEP3'
_computing_publication_material WinGX
_computing_structure_refinement 'Bruker SHELXTL'
_computing_structure_solution 'Bruker SHELXTL'
_diffrn_ambient_temperature 99(2)
_diffrn_measured_fraction_theta_full 0.976
_diffrn_measured_fraction_theta_max 0.976
_diffrn_measurement_device_type 'CCD area detector'
_diffrn_measurement_method 'phi scans'
_diffrn_radiation_monochromator 'Pt coated Si double crystal monochromator'
_diffrn_radiation_source 'Fixed gap multiple wiggler beamline'
_diffrn_radiation_type synchrotron
_diffrn_radiation_wavelength 0.80000
_diffrn_reflns_av_R_equivalents 0.0507
_diffrn_reflns_av_sigmaI/netI 0.0594
_diffrn_reflns_limit_h_max 16
_diffrn_reflns_limit_h_min -16
_diffrn_reflns_limit_k_max 17
_diffrn_reflns_limit_k_min -17
_diffrn_reflns_limit_l_max 18
_diffrn_reflns_limit_l_min -18
_diffrn_reflns_number 19968
_diffrn_reflns_theta_full 31.76
_diffrn_reflns_theta_max 31.76
_diffrn_reflns_theta_min 1.73
_exptl_absorpt_coefficient_mu 0.929
_exptl_absorpt_correction_T_max 0.9463
_exptl_absorpt_correction_T_min 0.8655
_exptl_absorpt_correction_type empirical
_exptl_absorpt_process_details 'HKL2000 Scalepack'
_exptl_crystal_colour 'pale brown'
_exptl_crystal_density_diffrn 1.513
_exptl_crystal_density_method 'not measured'
_exptl_crystal_description plate
_exptl_crystal_F_000 1010
_exptl_crystal_size_max 0.16
_exptl_crystal_size_mid 0.11
_exptl_crystal_size_min 0.06
_refine_diff_density_max 0.670
_refine_diff_density_min -0.800
_refine_diff_density_rms 0.113
_refine_ls_extinction_method none
_refine_ls_goodness_of_fit_ref 1.074
_refine_ls_hydrogen_treatment constr
_refine_ls_matrix_type full
_refine_ls_number_parameters 628
_refine_ls_number_reflns 10116
_refine_ls_number_restraints 30
_refine_ls_restrained_S_all 1.108
_refine_ls_R_factor_all 0.0592
_refine_ls_R_factor_gt 0.0475
_refine_ls_shift/su_max 0.000
_refine_ls_shift/su_mean 0.000
_refine_ls_structure_factor_coef Fsqd
_refine_ls_weighting_details 'calc w=1/[\s^2^(Fo^2^)+(0.0851P)^2^+0.0000P] where P=(Fo^2^+2Fc^2^)/3'
_refine_ls_weighting_scheme calc
_refine_ls_wR_factor_gt 0.1295
_refine_ls_wR_factor_ref 0.1354
_reflns_number_gt 8244
_reflns_number_total 10116
_reflns_threshold_expression >2sigma(I)
_cod_data_source_file b927590h.txt
_cod_data_source_block p8_111tr
_cod_depositor_comments
;
The following automatic conversions were performed:

'_symmetry_cell_setting' value 'Triclinic' changed to 'triclinic'
according to /home/saulius/struct/CIF-dictionaries/cif_core.dic
dictionary named 'cif_core.dic' version 2.4.2 from 2011-04-26.

Automatic conversion script
Id: cif_fix_values 1891 2012-01-12 08:04:46Z andrius 
;
_cod_original_cell_volume 2173.9(8)
_cod_original_sg_symbol_H-M P-1
_cod_original_formula_sum 'C43.50 H35.50 Mn3 N2.50 O14.50'
_cod_database_code 7212426

loop_
_symmetry_equiv_pos_as_xyz
'x, y, z'
'-x, -y, -z'

loop_
_atom_site_label
_atom_site_type_symbol
_atom_site_fract_x
_atom_site_fract_y
_atom_site_fract_z
_atom_site_U_iso_or_equiv
_atom_site_adp_type
_atom_site_occupancy
_atom_site_symmetry_multiplicity
_atom_site_calc_flag
_atom_site_refinement_flags
_atom_site_disorder_assembly
_atom_site_disorder_group
Mn1 Mn 0.0000 0.0000 0.0000 0.01058(12) Uani 1 2 d S . .
Mn2 Mn 0.10143(3) 0.11659(3) 0.24925(3) 0.01134(10) Uani 1 1 d . . .
Mn3 Mn -0.08690(3) 0.24289(3) 0.39220(3) 0.01140(10) Uani 1 1 d . . .
Mn4 Mn 0.0000 0.5000 0.5000 0.01088(12) Uani 1 2 d S . .
O1 O 0.16227(13) 0.00827(13) 0.10538(13) 0.0174(4) Uani 1 1 d . . .
O2 O 0.27715(14) 0.10655(15) 0.24275(14) 0.0236(4) Uani 1 1 d . . .
O3 O -0.05360(13) 0.02538(13) 0.14500(12) 0.0149(3) Uani 1 1 d . A .
O4 O -0.09946(13) 0.10328(12) 0.28331(13) 0.0155(4) Uani 1 1 d . A .
O5 O 0.02478(14) 0.16153(12) 0.00750(13) 0.0155(3) Uani 1 1 d . . .
O6 O 0.08929(15) 0.23406(13) 0.17271(13) 0.0191(4) Uani 1 1 d . . .
O7 O -0.11250(15) 0.32053(13) 0.27620(13) 0.0190(4) Uani 1 1 d . A .
O8 O -0.04018(15) 0.48696(13) 0.34331(13) 0.0177(4) Uani 1 1 d . A .
O9 O 0.06831(13) 0.35285(12) 0.47447(13) 0.0165(4) Uani 1 1 d . A .
O10 O 0.12730(14) 0.21842(13) 0.39101(13) 0.0164(4) Uani 1 1 d . A .
O11 O -0.14930(13) 0.39170(13) 0.49761(13) 0.0179(4) Uani 1 1 d . A .
O12 O -0.25660(14) 0.24548(14) 0.41261(14) 0.0210(4) Uani 1 1 d . A .
C1 C 0.46492(19) 0.03139(18) 0.17892(19) 0.0154(5) Uani 1 1 d . . .
H1 H 0.4785 0.0899 0.2340 0.018 Uiso 1 1 calc R . .
C2 C 0.35621(19) -0.01031(18) 0.13095(19) 0.0149(5) Uani 1 1 d . . .
C3 C 0.33521(19) -0.09941(18) 0.05033(19) 0.0161(5) Uani 1 1 d . . .
H3 H 0.2601 -0.1281 0.0174 0.019 Uiso 1 1 calc R . .
C4 C 0.4220(2) -0.14429(18) 0.01976(19) 0.0176(5) Uani 1 1 d . . .
H4 H 0.4066 -0.2048 -0.0332 0.021 Uiso 1 1 calc R . .
C5 C -0.37292(19) -0.14314(18) 0.03293(19) 0.0156(5) Uani 1 1 d . . .
H5 H -0.3863 -0.2041 -0.0194 0.019 Uiso 1 1 calc R . .
C6 C -0.26565(19) -0.09679(17) 0.07509(18) 0.0138(5) Uani 1 1 d . . .
H6 H -0.2051 -0.1249 0.0511 0.017 Uiso 1 1 calc R . .
C7 C -0.24395(18) -0.00681(17) 0.15451(18) 0.0124(5) Uani 1 1 d . A .
C8 C -0.33063(19) 0.03352(18) 0.19133(18) 0.0139(5) Uani 1 1 d . . .
H8 H -0.3151 0.0920 0.2466 0.017 Uiso 1 1 calc R . .
C9 C -0.44292(19) -0.01172(18) 0.14728(18) 0.0137(5) Uani 1 1 d . . .
C10 C 0.53509(19) -0.10148(18) 0.06627(18) 0.0142(5) Uani 1 1 d . . .
C11 C 0.25994(19) 0.03905(18) 0.16182(19) 0.0160(5) Uani 1 1 d . . .
C12 C -0.12664(18) 0.04438(16) 0.19662(18) 0.0117(4) Uani 1 1 d . . .
C13 C 0.0749(2) 0.35663(19) -0.03498(19) 0.0193(5) Uani 1 1 d . . .
H13 H 0.0262 0.3056 -0.0875 0.023 Uiso 1 1 calc R . .
C14 C 0.1074(2) 0.33713(18) 0.05836(19) 0.0172(5) Uani 1 1 d . . .
C15 C 0.1813(2) 0.4129(2) 0.1361(2) 0.0245(6) Uani 1 1 d . . .
H15 H 0.2030 0.4000 0.2012 0.029 Uiso 1 1 calc R . .
C16 C 0.2215(3) 0.5036(2) 0.1187(2) 0.0284(6) Uani 1 1 d . . .
H16 H 0.2727 0.5525 0.1713 0.034 Uiso 1 1 calc R . .
C17 C -0.2283(3) 0.3788(2) -0.0026(2) 0.0312(7) Uani 1 1 d . . .
H17 H -0.2797 0.3285 -0.0537 0.037 Uiso 1 1 calc R . .
C18 C -0.1931(2) 0.3598(2) 0.0905(2) 0.0264(6) Uani 1 1 d . . .
H18 H -0.2188 0.2955 0.1028 0.032 Uiso 1 1 calc R . .
C19 C -0.1194(2) 0.43430(19) 0.16857(19) 0.0186(5) Uani 1 1 d . A .
C20 C -0.0804(2) 0.52596(19) 0.15063(19) 0.0181(5) Uani 1 1 d . . .
H20 H -0.0306 0.5758 0.2034 0.022 Uiso 1 1 calc R . .
C21 C 0.1130(2) 0.45213(19) -0.05427(19) 0.0198(5) Uani 1 1 d . . .
C22 C -0.1883(2) 0.4736(2) -0.0236(2) 0.0250(6) Uani 1 1 d . . .
C23 C 0.0697(2) 0.23593(18) 0.08111(19) 0.0150(5) Uani 1 1 d . . .
C24 C -0.08693(19) 0.41144(19) 0.27068(19) 0.0158(5) Uani 1 1 d . . .
C25 C 0.35249(18) 0.30647(17) 0.47196(18) 0.0129(5) Uani 1 1 d . . .
H25 H 0.3376 0.2486 0.4162 0.015 Uiso 1 1 calc R . .
C26 C 0.26482(18) 0.34578(17) 0.50811(17) 0.0119(4) Uani 1 1 d . A .
C27 C 0.28593(19) 0.42883(18) 0.59415(18) 0.0150(5) Uani 1 1 d . . .
H27 H 0.2251 0.4541 0.6199 0.018 Uiso 1 1 calc R . .
C28 C 0.39382(19) 0.47307(18) 0.64056(19) 0.0154(5) Uani 1 1 d . . .
H28 H 0.4072 0.5280 0.6989 0.019 Uiso 1 1 calc R . .
C29 C -0.40279(19) 0.48663(18) 0.64258(18) 0.0155(5) Uani 1 1 d . . .
H29 H -0.3877 0.5435 0.6994 0.019 Uiso 1 1 calc R . .
C30 C -0.31675(19) 0.45357(18) 0.60122(18) 0.0153(5) Uani 1 1 d . . .
H30 H -0.2427 0.4886 0.6284 0.018 Uiso 1 1 calc R . .
C31 C -0.33701(19) 0.36736(18) 0.51800(18) 0.0147(5) Uani 1 1 d . A .
C32 C -0.44417(19) 0.31684(18) 0.47735(18) 0.0146(5) Uani 1 1 d . . .
H32 H -0.4570 0.2584 0.4223 0.017 Uiso 1 1 calc R . .
C33 C 0.46417(19) 0.35132(18) 0.51695(18) 0.0140(5) Uani 1 1 d . . .
C34 C -0.51424(19) 0.43725(18) 0.60193(18) 0.0142(5) Uani 1 1 d . . .
C35 C 0.14757(19) 0.30340(18) 0.45409(17) 0.0129(5) Uani 1 1 d . . .
C36 C -0.24212(19) 0.33275(19) 0.47234(19) 0.0159(5) Uani 1 1 d . . .
O13 O 0.11406(17) -0.01122(15) 0.32138(15) 0.0267(4) Uani 1 1 d . . .
N1 N 0.2105(2) -0.1464(2) 0.3159(2) 0.0353(6) Uani 1 1 d . . .
C37 C 0.1301(2) -0.0970(2) 0.2786(2) 0.0286(6) Uani 1 1 d . . .
H37 H 0.0821 -0.1294 0.2152 0.034 Uiso 1 1 calc R . .
C38 C 0.2888(3) -0.0992(3) 0.4099(3) 0.0472(9) Uani 1 1 d . . .
H38A H 0.2942 -0.0240 0.4213 0.071 Uiso 1 1 calc R . .
H38B H 0.3628 -0.1202 0.4071 0.071 Uiso 1 1 calc R . .
H38C H 0.2627 -0.1213 0.4652 0.071 Uiso 1 1 calc R . .
C39 C 0.2183(4) -0.2512(3) 0.2663(4) 0.0657(13) Uani 1 1 d . . .
H39A H 0.1930 -0.2988 0.3045 0.099 Uiso 1 1 calc R . .
H39B H 0.2963 -0.2576 0.2626 0.099 Uiso 1 1 calc R . .
H39C H 0.1709 -0.2681 0.1980 0.099 Uiso 1 1 calc R . .
O14A O -0.04525(15) 0.16878(15) 0.51678(14) 0.0236(4) Uani 0.50 1 d PD A 1
N2A N 0.1205(2) 0.1688(3) 0.6225(3) 0.0627(12) Uani 0.50 1 d PD A 1
C40A C 0.0254(4) 0.2193(4) 0.5957(4) 0.0248(11) Uani 0.50 1 d PD A 1
H40A H 0.0157 0.2846 0.6331 0.030 Uiso 0.50 1 calc PR A 1
C41A C 0.1962(6) 0.2420(5) 0.7271(5) 0.0364(15) Uani 0.50 1 d PD A 1
H41A H 0.1989 0.2052 0.7812 0.055 Uiso 0.50 1 calc PR A 1
H41B H 0.1628 0.3053 0.7445 0.055 Uiso 0.50 1 calc PR A 1
H41C H 0.2724 0.2596 0.7188 0.055 Uiso 0.50 1 calc PR A 1
C42A C 0.1501(9) 0.0868(5) 0.5847(5) 0.057(3) Uani 0.50 1 d PD A 1
H42A H 0.1195 0.0314 0.6119 0.085 Uiso 0.50 1 calc PR A 1
H42B H 0.2322 0.0931 0.6006 0.085 Uiso 0.50 1 calc PR A 1
H42C H 0.1222 0.0706 0.5114 0.085 Uiso 0.50 1 calc PR A 1
O14B O -0.04525(15) 0.16878(15) 0.51678(14) 0.0236(4) Uani 0.50 1 d PD A 2
N2B N 0.1205(2) 0.1688(3) 0.6225(3) 0.0627(12) Uani 0.50 1 d PD A 2
C40B C 0.0396(4) 0.1238(4) 0.5292(4) 0.0237(11) Uani 0.50 1 d PD A 2
H40B H 0.0499 0.0653 0.4816 0.028 Uiso 0.50 1 calc PR A 2
C41B C 0.2225(6) 0.1016(8) 0.6160(7) 0.068(3) Uani 0.50 1 d PD A 2
H41D H 0.2808 0.1385 0.5925 0.102 Uiso 0.50 1 calc PR A 2
H41E H 0.1947 0.0347 0.5688 0.102 Uiso 0.50 1 calc PR A 2
H41F H 0.2541 0.0908 0.6828 0.102 Uiso 0.50 1 calc PR A 2
C42B C 0.1181(7) 0.2399(6) 0.6953(5) 0.053(2) Uani 0.50 1 d PD A 2
H42D H 0.0499 0.2718 0.6799 0.079 Uiso 0.50 1 calc PR A 2
H42E H 0.1840 0.2918 0.7083 0.079 Uiso 0.50 1 calc PR A 2
H42F H 0.1183 0.2122 0.7551 0.079 Uiso 0.50 1 calc PR A 2
O1S O 0.4980(5) 0.3864(4) 0.1114(4) 0.0512(14) Uani 0.50 1 d PD . .
N1S N 0.5000 0.5000 0.0000 0.0627(13) Uani 1 2 d SD . .
C1S C 0.4685(8) 0.4148(7) 0.0322(8) 0.072(3) Uani 0.50 1 d PD . .
C2S C 0.5804(10) 0.5859(7) 0.0881(7) 0.083(3) Uani 0.50 1 d PD . .
C3S C 0.4710(9) 0.5318(7) -0.0897(6) 0.065(2) Uani 0.50 1 d PD . .

loop_
_atom_site_aniso_label
_atom_site_aniso_U_11
_atom_site_aniso_U_22
_atom_site_aniso_U_33
_atom_site_aniso_U_23
_atom_site_aniso_U_13
_atom_site_aniso_U_12
Mn1 0.0076(2) 0.0100(2) 0.0122(3) -0.00095(18) 0.00201(18) -0.00021(17)
Mn2 0.00827(17) 0.01234(18) 0.0116(2) -0.00083(14) 0.00194(13) 0.00144(13)
Mn3 0.00805(17) 0.01156(17) 0.0126(2) -0.00102(14) 0.00201(13) 0.00063(13)
Mn4 0.0082(2) 0.0114(2) 0.0109(3) -0.00072(19) 0.00115(18) 0.00034(17)
O1 0.0055(7) 0.0215(9) 0.0240(10) 0.0046(7) 0.0013(7) 0.0018(6)
O2 0.0117(8) 0.0296(10) 0.0255(10) -0.0054(8) 0.0062(7) 0.0048(7)
O3 0.0085(7) 0.0189(8) 0.0162(9) 0.0012(7) 0.0044(6) -0.0006(6)
O4 0.0120(8) 0.0141(8) 0.0155(9) -0.0042(7) 0.0001(6) 0.0004(6)
O5 0.0170(8) 0.0098(8) 0.0174(9) -0.0005(7) 0.0034(7) -0.0003(6)
O6 0.0255(9) 0.0151(8) 0.0163(9) 0.0032(7) 0.0050(7) 0.0018(7)
O7 0.0227(9) 0.0154(8) 0.0165(9) 0.0030(7) 0.0006(7) 0.0007(7)
O8 0.0213(9) 0.0179(8) 0.0115(9) 0.0011(7) 0.0019(7) -0.0001(7)
O9 0.0072(7) 0.0152(8) 0.0248(10) 0.0005(7) 0.0027(7) 0.0007(6)
O10 0.0141(8) 0.0163(8) 0.0138(9) -0.0037(7) 0.0013(7) -0.0023(6)
O11 0.0062(7) 0.0249(9) 0.0202(9) 0.0030(7) 0.0019(7) -0.0026(7)
O12 0.0137(8) 0.0212(9) 0.0275(10) -0.0013(8) 0.0097(7) 0.0041(7)
C1 0.0103(11) 0.0169(11) 0.0162(12) -0.0020(9) 0.0028(9) 0.0019(9)
C2 0.0105(11) 0.0168(11) 0.0173(13) 0.0024(10) 0.0045(9) 0.0023(9)
C3 0.0084(10) 0.0166(11) 0.0206(13) 0.0020(10) 0.0006(9) -0.0017(8)
C4 0.0138(11) 0.0146(11) 0.0193(13) -0.0034(10) 0.0024(10) -0.0039(9)
C5 0.0140(11) 0.0128(11) 0.0170(13) -0.0040(9) 0.0044(9) 0.0015(9)
C6 0.0114(11) 0.0138(11) 0.0160(12) 0.0002(9) 0.0058(9) 0.0035(8)
C7 0.0107(10) 0.0118(10) 0.0138(12) 0.0011(9) 0.0028(9) 0.0009(8)
C8 0.0108(11) 0.0147(11) 0.0143(12) -0.0001(9) 0.0026(9) 0.0016(8)
C9 0.0116(11) 0.0149(11) 0.0128(12) -0.0008(9) 0.0032(9) 0.0003(8)
C10 0.0108(11) 0.0150(11) 0.0157(12) 0.0007(9) 0.0036(9) 0.0011(8)
C11 0.0090(10) 0.0184(11) 0.0207(13) 0.0042(10) 0.0046(9) 0.0013(9)
C12 0.0087(10) 0.0091(10) 0.0173(12) 0.0033(9) 0.0026(9) 0.0018(8)
C13 0.0194(12) 0.0175(12) 0.0166(13) -0.0003(10) 0.0001(10) -0.0016(10)
C14 0.0178(12) 0.0125(11) 0.0176(13) -0.0003(9) 0.0008(10) -0.0013(9)
C15 0.0301(14) 0.0206(13) 0.0172(14) 0.0040(11) -0.0041(11) -0.0030(11)
C16 0.0360(16) 0.0219(13) 0.0182(14) 0.0024(11) -0.0070(12) -0.0096(12)
C17 0.0411(17) 0.0200(13) 0.0211(15) 0.0017(11) -0.0086(12) -0.0125(12)
C18 0.0329(15) 0.0189(13) 0.0224(15) 0.0059(11) -0.0014(12) -0.0074(11)
C19 0.0188(12) 0.0192(12) 0.0153(13) 0.0030(10) 0.0003(10) 0.0006(9)
C20 0.0196(12) 0.0166(12) 0.0135(12) -0.0010(10) -0.0002(10) -0.0020(9)
C21 0.0207(12) 0.0175(12) 0.0171(13) 0.0004(10) 0.0006(10) -0.0022(10)
C22 0.0307(14) 0.0184(12) 0.0194(14) 0.0024(11) -0.0025(11) -0.0069(11)
C23 0.0140(11) 0.0148(11) 0.0165(13) 0.0023(9) 0.0047(9) 0.0040(9)
C24 0.0111(11) 0.0208(12) 0.0153(13) 0.0031(10) 0.0034(9) 0.0022(9)
C25 0.0103(10) 0.0131(10) 0.0127(12) -0.0013(9) 0.0012(9) 0.0012(8)
C26 0.0081(10) 0.0126(10) 0.0126(12) 0.0007(9) 0.0000(8) -0.0011(8)
C27 0.0115(11) 0.0168(11) 0.0159(12) -0.0006(9) 0.0046(9) 0.0050(9)
C28 0.0129(11) 0.0153(11) 0.0140(12) -0.0036(9) 0.0015(9) 0.0008(9)
C29 0.0133(11) 0.0172(11) 0.0125(12) -0.0001(9) 0.0000(9) -0.0014(9)
C30 0.0092(10) 0.0179(11) 0.0156(12) 0.0018(9) -0.0008(9) -0.0014(9)
C31 0.0106(11) 0.0165(11) 0.0164(13) 0.0026(9) 0.0027(9) 0.0020(9)
C32 0.0101(10) 0.0146(11) 0.0168(12) -0.0007(9) 0.0030(9) 0.0005(9)
C33 0.0103(10) 0.0147(11) 0.0145(12) -0.0007(9) 0.0020(9) 0.0010(8)
C34 0.0107(10) 0.0153(11) 0.0145(12) 0.0007(9) 0.0003(9) 0.0022(8)
C35 0.0104(10) 0.0170(11) 0.0114(12) 0.0032(9) 0.0033(9) 0.0018(8)
C36 0.0097(10) 0.0208(12) 0.0170(13) 0.0044(10) 0.0024(9) 0.0021(9)
O13 0.0361(11) 0.0225(10) 0.0261(11) 0.0098(8) 0.0101(9) 0.0118(8)
N1 0.0338(14) 0.0308(13) 0.0411(16) 0.0080(12) 0.0050(12) 0.0115(11)
C37 0.0287(15) 0.0259(14) 0.0349(17) 0.0123(13) 0.0100(13) 0.0051(11)
C38 0.0414(19) 0.044(2) 0.051(2) 0.0070(17) -0.0005(17) 0.0153(16)
C39 0.072(3) 0.036(2) 0.077(3) 0.002(2) -0.010(2) 0.027(2)
O14A 0.0231(10) 0.0287(10) 0.0205(10) 0.0098(8) 0.0047(8) 0.0021(8)
N2A 0.0255(15) 0.112(3) 0.069(3) 0.075(3) -0.0019(15) 0.0035(17)
C40A 0.030(3) 0.027(3) 0.020(3) 0.008(2) 0.009(2) 0.004(2)
C41A 0.036(4) 0.031(3) 0.033(4) 0.006(3) -0.011(3) 0.003(3)
C42A 0.107(8) 0.027(3) 0.030(4) 0.004(3) -0.009(4) 0.039(4)
O14B 0.0231(10) 0.0287(10) 0.0205(10) 0.0098(8) 0.0047(8) 0.0021(8)
N2B 0.0255(15) 0.112(3) 0.069(3) 0.075(3) -0.0019(15) 0.0035(17)
C40B 0.031(3) 0.023(3) 0.025(3) 0.014(2) 0.014(2) 0.010(2)
C41B 0.032(4) 0.134(9) 0.076(6) 0.081(7) 0.022(4) 0.052(5)
C42B 0.058(5) 0.077(6) 0.013(3) -0.005(4) 0.011(3) -0.010(4)
O1S 0.079(4) 0.028(2) 0.037(3) 0.010(2) -0.002(3) -0.013(2)
N1S 0.060(3) 0.061(3) 0.071(4) 0.017(3) 0.017(3) 0.018(3)
C1S 0.078(7) 0.043(5) 0.103(9) 0.031(5) 0.028(6) 0.004(5)
C2S 0.113(9) 0.053(5) 0.052(6) -0.022(4) -0.015(5) 0.001(5)
C3S 0.079(7) 0.062(6) 0.045(5) 0.007(4) 0.002(5) -0.003(5)

loop_
_atom_type_symbol
_atom_type_description
_atom_type_scat_dispersion_real
_atom_type_scat_dispersion_imag
_atom_type_scat_source
C C 0.0033 0.0016 'International Tables Vol C Tables 4.2.6.8 and 6.1.1.4'
H H 0.0000 0.0000 'International Tables Vol C Tables 4.2.6.8 and 6.1.1.4'
N N 0.0061 0.0033 'International Tables Vol C Tables 4.2.6.8 and 6.1.1.4'
O O 0.0106 0.0060 'International Tables Vol C Tables 4.2.6.8 and 6.1.1.4'
Mn Mn 0.3368 0.7283 'International Tables Vol C Tables 4.2.6.8 and 6.1.1.4'

loop_
_geom_angle_atom_site_label_1
_geom_angle_atom_site_label_2
_geom_angle_atom_site_label_3
_geom_angle
_geom_angle_site_symmetry_1
_geom_angle_site_symmetry_3
O5 Mn1 O5 180.0 2 .
O5 Mn1 O1 87.70(7) 2 .
O5 Mn1 O1 92.30(7) . .
O5 Mn1 O1 92.30(7) 2 2
O5 Mn1 O1 87.70(7) . 2
O1 Mn1 O1 180.0 . 2
O5 Mn1 O3 87.92(7) 2 .
O5 Mn1 O3 92.08(7) . .
O1 Mn1 O3 79.67(7) . .
O1 Mn1 O3 100.33(7) 2 .
O5 Mn1 O3 92.08(7) 2 2
O5 Mn1 O3 87.92(7) . 2
O1 Mn1 O3 100.33(7) . 2
O1 Mn1 O3 79.67(6) 2 2
O3 Mn1 O3 180.00(3) . 2
O6 Mn2 O10 93.39(7) . .
O6 Mn2 O13 176.95(7) . .
O10 Mn2 O13 89.63(7) . .
O6 Mn2 O2 93.61(8) . .
O10 Mn2 O2 98.70(7) . .
O13 Mn2 O2 85.48(8) . .
O6 Mn2 O3 90.95(7) . .
O10 Mn2 O3 131.68(7) . .
O13 Mn2 O3 87.37(8) . .
O2 Mn2 O3 129.03(7) . .
O6 Mn2 O1 89.36(7) . .
O10 Mn2 O1 154.65(6) . .
O13 Mn2 O1 87.72(7) . .
O2 Mn2 O1 55.96(7) . .
O3 Mn2 O1 73.39(6) . .
O7 Mn3 O4 89.07(7) . .
O7 Mn3 O12 93.51(8) . .
O4 Mn3 O12 102.88(7) . .
O7 Mn3 O14A 174.99(7) . .
O4 Mn3 O14A 92.65(7) . .
O12 Mn3 O14A 90.69(8) . .
O7 Mn3 O9 91.51(7) . .
O4 Mn3 O9 127.85(7) . .
O12 Mn3 O9 129.09(7) . .
O14A Mn3 O9 83.72(7) . .
O7 Mn3 O11 87.06(7) . .
O4 Mn3 O11 158.55(6) . .
O12 Mn3 O11 56.38(6) . .
O14A Mn3 O11 93.01(7) . .
O9 Mn3 O11 73.38(6) . .
O8 Mn4 O8 179.999(2) . 2_566
O8 Mn4 O9 89.45(7) . .
O8 Mn4 O9 90.55(7) 2_566 .
O8 Mn4 O9 90.55(7) . 2_566
O8 Mn4 O9 89.45(7) 2_566 2_566
O9 Mn4 O9 180.00(4) . 2_566
O8 Mn4 O11 85.98(7) . 2_566
O8 Mn4 O11 94.02(7) 2_566 2_566
O9 Mn4 O11 100.23(6) . 2_566
O9 Mn4 O11 79.77(6) 2_566 2_566
O8 Mn4 O11 94.02(7) . .
O8 Mn4 O11 85.98(7) 2_566 .
O9 Mn4 O11 79.77(6) . .
O9 Mn4 O11 100.23(6) 2_566 .
O11 Mn4 O11 180.0 2_566 .
C11 O1 Mn1 163.46(16) . .
C11 O1 Mn2 83.27(14) . .
Mn1 O1 Mn2 93.03(6) . .
C11 O2 Mn2 97.74(14) . .
C12 O3 Mn1 151.43(16) . .
C12 O3 Mn2 101.73(14) . .
Mn1 O3 Mn2 100.64(7) . .
C12 O4 Mn3 155.63(16) . .
C23 O5 Mn1 130.02(16) . .
C23 O6 Mn2 133.85(16) . .
C24 O7 Mn3 134.25(16) . .
C24 O8 Mn4 131.33(16) . .
C35 O9 Mn4 148.98(15) . .
C35 O9 Mn3 103.69(14) . .
Mn4 O9 Mn3 101.15(7) . .
C35 O10 Mn2 157.30(16) . .
C36 O11 Mn4 164.66(17) . .
C36 O11 Mn3 82.81(14) . .
Mn4 O11 Mn3 93.23(6) . .
C36 O12 Mn3 98.08(15) . .
C2 C1 C9 121.0(2) . 1_655
C1 C2 C3 119.9(2) . .
C1 C2 C11 120.4(2) . .
C3 C2 C11 119.7(2) . .
C4 C3 C2 120.6(2) . .
C3 C4 C10 120.8(2) . .
C6 C5 C10 120.8(2) . 1_455
C5 C6 C7 120.4(2) . .
C8 C7 C6 120.4(2) . .
C8 C7 C12 120.3(2) . .
C6 C7 C12 119.3(2) . .
C7 C8 C9 120.3(2) . .
C8 C9 C1 122.0(2) . 1_455
C8 C9 C10 119.3(2) . 1_455
C1 C9 C10 118.7(2) 1_455 1_455
C5 C10 C4 122.2(2) 1_655 .
C5 C10 C9 118.8(2) 1_655 1_655
C4 C10 C9 119.0(2) . 1_655
O2 C11 O1 122.4(2) . .
O2 C11 C2 119.4(2) . .
O1 C11 C2 118.1(2) . .
O4 C12 O3 120.5(2) . .
O4 C12 C7 120.6(2) . .
O3 C12 C7 118.9(2) . .
C14 C13 C21 120.8(2) . .
C13 C14 C15 119.4(2) . .
C13 C14 C23 122.2(2) . .
C15 C14 C23 118.4(2) . .
C16 C15 C14 120.8(3) . .
C15 C16 C22 121.0(2) . 2_565
C18 C17 C22 120.5(2) . .
C17 C18 C19 120.8(2) . .
C20 C19 C18 119.8(2) . .
C20 C19 C24 121.4(2) . .
C18 C19 C24 118.8(2) . .
C19 C20 C21 121.1(2) . 2_565
C22 C21 C13 119.1(2) 2_565 .
C22 C21 C20 119.1(2) 2_565 2_565
C13 C21 C20 121.8(2) . 2_565
C16 C22 C21 118.7(2) 2_565 2_565
C16 C22 C17 122.6(2) 2_565 .
C21 C22 C17 118.6(2) 2_565 .
O6 C23 O5 126.5(2) . .
O6 C23 C14 115.7(2) . .
O5 C23 C14 117.7(2) . .
O7 C24 O8 126.5(2) . .
O7 C24 C19 116.7(2) . .
O8 C24 C19 116.8(2) . .
C26 C25 C33 120.6(2) . .
C25 C26 C27 120.3(2) . .
C25 C26 C35 119.7(2) . .
C27 C26 C35 119.9(2) . .
C28 C27 C26 120.4(2) . .
C27 C28 C34 120.5(2) . 1_655
C30 C29 C34 120.8(2) . .
C29 C30 C31 120.5(2) . .
C32 C31 C30 120.2(2) . .
C32 C31 C36 119.8(2) . .
C30 C31 C36 120.0(2) . .
C31 C32 C33 120.6(2) . 1_455
C25 C33 C32 121.9(2) . 1_655
C25 C33 C34 119.2(2) . 1_655
C32 C33 C34 118.8(2) 1_655 1_655
C29 C34 C28 122.0(2) . 1_455
C29 C34 C33 119.1(2) . 1_455
C28 C34 C33 118.9(2) 1_455 1_455
O10 C35 O9 120.6(2) . .
O10 C35 C26 120.1(2) . .
O9 C35 C26 119.3(2) . .
O12 C36 O11 122.6(2) . .
O12 C36 C31 118.9(2) . .
O11 C36 C31 118.5(2) . .
C37 O13 Mn2 123.05(19) . .
C37 N1 C38 120.6(3) . .
C37 N1 C39 120.7(3) . .
C38 N1 C39 118.6(3) . .
O13 C37 N1 123.6(3) . .
C40A O14A Mn3 117.9(3) . .
C42A N2A C40A 133.6(6) . .
C42A N2A C41A 120.3(5) . .
C40A N2A C41A 106.1(4) . .
O14A C40A N2A 113.8(4) . .
C1S O1S C3S 50.8(6) . 2_665
C1S N1S C1S 180.0(8) 2_665 .
C1S N1S C3S 45.4(5) 2_665 .
C1S N1S C3S 134.6(5) . .
C1S N1S C3S 134.6(5) 2_665 2_665
C1S N1S C3S 45.4(5) . 2_665
C3S N1S C3S 179.998(2) . 2_665
C1S N1S C2S 112.0(6) 2_665 2_665
C1S N1S C2S 68.0(6) . 2_665
C3S N1S C2S 66.8(6) . 2_665
C3S N1S C2S 113.2(6) 2_665 2_665
C1S N1S C2S 68.0(6) 2_665 .
C1S N1S C2S 112.0(6) . .
C3S N1S C2S 113.2(6) . .
C3S N1S C2S 66.8(6) 2_665 .
C2S N1S C2S 180.0(6) 2_665 .
C3S C1S O1S 64.9(8) 2_665 .
C3S C1S N1S 68.9(7) 2_665 .
O1S C1S N1S 133.7(9) . .
C3S C1S C2S 131.0(9) 2_665 2_665
O1S C1S C2S 162.4(9) . 2_665
N1S C1S C2S 62.5(5) . 2_665
N1S C2S C3S 50.9(4) . 2_665
N1S C2S C1S 49.5(4) . 2_665
C3S C2S C1S 100.3(6) 2_665 2_665
C1S C3S O1S 64.4(7) 2_665 2_665
C1S C3S N1S 65.8(6) 2_665 .
O1S C3S N1S 130.1(8) 2_665 .
C1S C3S C2S 127.7(9) 2_665 2_665
O1S C3S C2S 167.3(8) 2_665 2_665
N1S C3S C2S 62.3(5) . 2_665

loop_
_geom_bond_atom_site_label_1
_geom_bond_atom_site_label_2
_geom_bond_distance
_geom_bond_site_symmetry_2
Mn1 O5 2.1339(16) 2
Mn1 O5 2.1339(16) .
Mn1 O1 2.2064(18) .
Mn1 O1 2.2064(18) 2
Mn1 O3 2.2158(17) .
Mn1 O3 2.2158(17) 2
Mn2 O6 2.0773(18) .
Mn2 O10 2.0975(18) .
Mn2 O13 2.161(2) .
Mn2 O2 2.1930(18) .
Mn2 O3 2.2279(19) .
Mn2 O1 2.4990(19) .
Mn3 O7 2.0864(18) .
Mn3 O4 2.1166(18) .
Mn3 O12 2.1614(17) .
Mn3 O14A 2.173(2) .
Mn3 O9 2.2437(19) .
Mn3 O11 2.4904(19) .
Mn4 O8 2.1059(18) .
Mn4 O8 2.1059(18) 2_566
Mn4 O9 2.1978(17) .
Mn4 O9 2.1978(17) 2_566
Mn4 O11 2.2239(18) 2_566
Mn4 O11 2.2239(18) .
O1 C11 1.276(3) .
O2 C11 1.255(3) .
O3 C12 1.268(3) .
O4 C12 1.258(3) .
O5 C23 1.263(3) .
O6 C23 1.257(3) .
O7 C24 1.251(3) .
O8 C24 1.269(3) .
O9 C35 1.270(3) .
O10 C35 1.253(3) .
O11 C36 1.268(3) .
O12 C36 1.258(3) .
C1 C2 1.377(3) .
C1 C9 1.420(3) 1_655
C2 C3 1.420(3) .
C2 C11 1.497(3) .
C3 C4 1.366(3) .
C4 C10 1.421(3) .
C5 C6 1.363(3) .
C5 C10 1.420(3) 1_455
C6 C7 1.418(3) .
C7 C8 1.375(3) .
C7 C12 1.486(3) .
C8 C9 1.415(3) .
C9 C1 1.420(3) 1_455
C9 C10 1.429(3) 1_455
C10 C5 1.420(3) 1_655
C10 C9 1.428(3) 1_655
C13 C14 1.369(4) .
C13 C21 1.419(3) .
C14 C15 1.416(3) .
C14 C23 1.509(3) .
C15 C16 1.358(4) .
C16 C22 1.411(4) 2_565
C17 C18 1.367(4) .
C17 C22 1.429(4) .
C18 C19 1.410(4) .
C19 C20 1.367(3) .
C19 C24 1.502(3) .
C20 C21 1.422(4) 2_565
C21 C22 1.415(4) 2_565
C21 C20 1.422(4) 2_565
C22 C16 1.411(4) 2_565
C22 C21 1.415(4) 2_565
C25 C26 1.377(3) .
C25 C33 1.410(3) .
C26 C27 1.416(3) .
C26 C35 1.485(3) .
C27 C28 1.372(3) .
C28 C34 1.423(3) 1_655
C29 C30 1.365(3) .
C29 C34 1.416(3) .
C30 C31 1.417(3) .
C31 C32 1.376(3) .
C31 C36 1.498(3) .
C32 C33 1.420(3) 1_455
C33 C32 1.420(3) 1_655
C33 C34 1.429(3) 1_655
C34 C28 1.423(3) 1_455
C34 C33 1.429(3) 1_455
O13 C37 1.229(3) .
N1 C37 1.319(4) .
N1 C38 1.443(4) .
N1 C39 1.449(4) .
O14A C40A 1.273(6) .
N2A C42A 1.232(7) .
N2A C40A 1.427(6) .
N2A C41A 1.626(7) .
O1S C1S 1.238(10) .
O1S C3S 1.243(10) 2_665
N1S C1S 1.363(8) 2_665
N1S C1S 1.363(8) .
N1S C3S 1.394(8) .
N1S C3S 1.394(8) 2_665
N1S C2S 1.589(8) 2_665
N1S C2S 1.589(8) .
C1S C3S 1.064(12) 2_665
C1S C2S 1.662(14) 2_665
C2S C3S 1.650(14) 2_665
C2S C1S 1.662(14) 2_665
C3S C1S 1.064(12) 2_665
C3S O1S 1.243(10) 2_665
C3S C2S 1.650(14) 2_665
